data_1538317
loop_
_publ_author_name
'Magneli, A.'

_publ_section_title
;
 Crystal structure studies on beta-tungsten oxide
;
_journal_name_full 'Arkiv foer Kemi'
_journal_page_first 513
_journal_page_last 523
_journal_volume 1
_journal_year 1949
_chemical_formula_sum 'O2.9 W'
_chemical_name_systematic 'W O2.90'
_space_group_IT_number 10
_symmetry_space_group_name_Hall '-P 2y'
_symmetry_space_group_name_H-M 'P 1 2/m 1'
_cell_angle_alpha 90
_cell_angle_beta 95
_cell_angle_gamma 90
_cell_formula_units_Z 20
_cell_length_a 12.1
_cell_length_b 3.78
_cell_length_c 23.4
_cell_volume 1066.197
_citation_journal_id_ASTM ARKEAD
_cod_data_source_file Magneli_ARKEAD_1949_229.cif
_cod_data_source_block O2.9W1
_cod_original_formula_sum 'O2.9 W1'
_cod_database_code 1538317

loop_
_symmetry_equiv_pos_as_xyz
x,y,z
-x,y,-z
-x,-y,-z
x,-y,z

loop_
_atom_site_label
_atom_site_type_symbol
_atom_site_fract_x
_atom_site_fract_y
_atom_site_fract_z
_atom_site_occupancy
_atom_site_U_iso_or_equiv
O17 O-2 0.918 0.5 0.103 1 0.0
O1 O-2 0.353 0 0.026 1 0.0
O14 O-2 0.71 0.5 0.051 1 0.0
O2 O-2 0.063 0 0.077 1 0.0
O23 O-2 0.257 0.5 0.306 1 0.0
O22 O-2 0.546 0.5 0.255 1 0.0
W1 W+5 0.353 0.5 0.026 1 0.0
O13 O-2 0.208 0.5 0.052 1 0.0
W7 W+5 0.61 0.5 0.331 1 0.0
O6 O-2 0.903 0 0.28 1 0.0
W5 W+5 0.192 0.5 0.229 1 0.0
W9 W+5 0.03 0.5 0.432 1 0.0
O28 O-2 0.675 0.5 0.407 1 0.0
O10 O-2 0.74 0 0.483 1 0.0
O9 O-2 0.03 0 0.432 1 0.0
O3 O-2 0.773 0 0.128 1 0.0
W4 W+5 0.481 0.5 0.178 1 0.0
O16 O-2 0.128 0.5 0.153 1 0.0
O12 O-2 0.5 0.5 0 1 0.0
O29 O-2 0.395 0.5 0.475 1 0.0
O19 O-2 0.337 0.5 0.204 1 0.0
W10 W+5 0.74 0.5 0.483 1 0.0
O4 O-2 0.481 0 0.178 1 0.0
O8 O-2 0.322 0 0.382 1 0.0
O11 O-2 0 0.5 0 1 0.0
O24 O-2 0.757 0.5 0.306 1 0.0
O18 O-2 0.627 0.5 0.153 1 0.0
O27 O-2 0.967 0.5 0.356 1 0.0
O20 O-2 0.048 0.5 0.255 1 0.0
O25 O-2 0.466 0.5 0.357 1 0.0
W3 W+5 0.773 0.5 0.128 1 0.0
W8 W+5 0.322 0.5 0.382 1 0.0
O7 O-2 0.61 0 0.331 1 0.0
O5 O-2 0.192 0 0.229 1 0.0
O26 O-2 0.187 0.5 0.422 1 0.0
O21 O-2 0.838 0.5 0.204 1 0.0
W6 W+5 0.903 0.5 0.28 1 0.0
O30 O-2 0.1 0.5 0.526 1 0.0
W2 W+5 0.063 0.5 0.077 1 0.0
O15 O-2 0.417 0.5 0.102 1 0.0
